data_7100110
loop_
_publ_author_name
'R. Winpenny'
'Andrei S. Batsanov'
'Finn Krebs Larsen'
'Chris Muryn'
'Jacob Overgaard'
'S.J. Teat'
'Grigore A. Timco'

_publ_section_title
;
Influencing The Nuclearity and Constitution of
Heterometallic Rings Via Templates
;
_journal_name_full 'Chemical Communications'
_journal_paper_doi 10.1039/b504912a
_journal_year 2005
_chemical_formula_moiety 'C90 H162 Cr8 F12 Ni2 O36 2-,2(C13 H26 N 1+)'
_chemical_formula_sum 'C116 H214 Cr8 F12 N2 Ni2 O36'
_chemical_formula_weight 2974.31
_space_group_IT_number 15
_symmetry_cell_setting monoclinic
_symmetry_space_group_name_Hall '-I 2ya'
_symmetry_space_group_name_H-M 'I 1 2/a 1'
_cell_angle_alpha 90.00
_cell_angle_beta 102.99(1)
_cell_angle_gamma 90.00
_cell_formula_units_Z 4
_cell_length_a 26.003(3)
_cell_length_b 19.882(2)
_cell_length_c 31.266(3)
_cell_measurement_temperature 120(2)
_cell_volume 15751(3)
_diffrn_ambient_temperature 120(2)
_exptl_crystal_density_diffrn 1.254
_cod_depositor_comments
;
The following automatic conversions were performed:
'_symmetry_cell_setting' value 'Monoclinic' changed to 'monoclinic'
according to '/home/saulius/struct/CIF-dictionaries/cif_core.dic'
dictionary named 'cif_core.dic' version 2.4.1 from 2010-06-29.

Automatic conversion script
Id: cif_fix_enum 1527 2010-12-29 10:47:43Z saulius 
;
_cod_original_sg_symbol_H-M 'I 2/a'
_cod_database_code 7100110

loop_
_symmetry_equiv_pos_as_xyz
'x, y, z'
'-x+1/2, y, -z'
'x+1/2, y+1/2, z+1/2'
'-x+1, y+1/2, -z+1/2'
'-x, -y, -z'
'x-1/2, -y, z'
'-x+1/2, -y+1/2, -z+1/2'
'x, -y+1/2, z+1/2'

loop_
_atom_site_label
_atom_site_type_symbol
_atom_site_fract_x
_atom_site_fract_y
_atom_site_fract_z
_atom_site_U_iso_or_equiv
_atom_site_adp_type
_atom_site_occupancy
_atom_site_symmetry_multiplicity
_atom_site_calc_flag
_atom_site_refinement_flags
_atom_site_disorder_assembly
_atom_site_disorder_group
Cr1 Cr 0.10226(4) 0.34029(4) 0.13144(3) 0.0629(3) Uani 1 1 d . . .
Cr2 Cr 0.10934(3) 0.49262(4) 0.18035(2) 0.0448(2) Uani 1 1 d . . .
Cr3 Cr 0.09139(3) 0.65445(4) 0.14758(2) 0.0482(2) Uani 1 1 d . . .
Cr4 Cr 0.02267(3) 0.72786(4) 0.05561(2) 0.0484(2) Uani 0.60 1 d P . .
Cr5 Cr -0.03833(3) 0.72769(3) -0.03763(2) 0.0543(2) Uani 0.40 1 d P . .
Ni4 Ni 0.02267(3) 0.72786(4) 0.05561(2) 0.0484(2) Uani 0.40 1 d P . .
Ni5 Ni -0.03833(3) 0.72769(3) -0.03763(2) 0.0543(2) Uani 0.60 1 d P . .
F1 F 0.07528(10) 0.42987(13) 0.13716(8) 0.0507(7) Uani 1 1 d . . .
F2 F 0.10387(9) 0.56107(13) 0.13646(7) 0.0442(6) Uani 1 1 d . . .
F3 F 0.03384(10) 0.65482(13) 0.09779(8) 0.0486(6) Uani 1 1 d . . .
F4 F -0.00127(11) 0.66391(14) 0.00767(9) 0.0583(8) Uani 1 1 d . . .
F5 F 0.00638(13) 0.79100(16) 0.00555(11) 0.0727(9) Uani 1 1 d . . .
F6 F -0.07846(12) 0.65354(14) -0.07004(9) 0.0614(8) Uani 1 1 d . . .
O1 O 0.12796(17) 0.3298(2) 0.19524(13) 0.0786(13) Uani 1 1 d . A .
O2 O 0.11453(15) 0.4260(2) 0.22657(11) 0.0637(10) Uani 1 1 d . A .
O3 O 0.17141(15) 0.3789(2) 0.12783(13) 0.0726(11) Uani 1 1 d . B .
O4 O 0.17880(13) 0.46865(19) 0.17126(12) 0.0575(9) Uani 1 1 d . B .
O5 O 0.14531(14) 0.55254(19) 0.22718(10) 0.0594(9) Uani 1 1 d . . .
O6 O 0.15037(14) 0.6539(2) 0.19944(12) 0.0655(10) Uani 1 1 d . . .
O7 O 0.04055(14) 0.51784(18) 0.19026(12) 0.0576(9) Uani 1 1 d . C .
O8 O 0.04201(14) 0.62934(18) 0.18432(11) 0.0558(9) Uani 1 1 d . C .
O9 O 0.07992(16) 0.74737(18) 0.16174(11) 0.0643(10) Uani 1 1 d . D .
O10 O 0.04357(16) 0.80141(18) 0.09978(12) 0.0686(11) Uani 1 1 d . D .
O11 O 0.14157(13) 0.68045(19) 0.11299(11) 0.0583(9) Uani 1 1 d . E .
O12 O 0.09640(15) 0.7217(2) 0.04886(12) 0.0721(11) Uani 1 1 d . E .
O13 O -0.04983(13) 0.73865(18) 0.06376(11) 0.0581(9) Uani 1 1 d . I .
O14 O -0.09544(14) 0.73956(17) -0.00590(11) 0.0591(9) Uani 1 1 d . I .
O15 O -0.07276(17) 0.80374(18) -0.07672(13) 0.0733(11) Uani 1 1 d . . .
O16 O -0.13294(19) 0.7486(2) -0.12681(14) 0.0873(14) Uani 1 1 d . . .
O17 O 0.01706(15) 0.7179(2) -0.07187(11) 0.0684(11) Uani 1 1 d . J .
O18 O -0.03434(17) 0.6951(2) -0.13785(11) 0.0741(12) Uani 1 1 d . . .
C1 C 0.1265(2) 0.3658(3) 0.22840(18) 0.0638(15) Uani 1 1 d D . .
C2A C 0.1313(4) 0.3352(4) 0.2744(3) 0.053(3) Uiso 0.55 1 d PD A 1
C3A C 0.1599(5) 0.2679(6) 0.2757(5) 0.103(4) Uiso 0.55 1 d PD A 1
H31 H 0.1391 0.2394 0.2527 0.154 Uiso 0.55 1 d PR A 1
H32 H 0.1624 0.2465 0.3044 0.154 Uiso 0.55 1 d PR A 1
H33 H 0.1954 0.2739 0.2705 0.154 Uiso 0.55 1 d PR A 1
C4A C 0.0787(4) 0.3241(6) 0.2838(4) 0.091(4) Uiso 0.55 1 d PD A 1
H41 H 0.0596 0.2930 0.2616 0.137 Uiso 0.55 1 d PR A 1
H42 H 0.0594 0.3667 0.2821 0.137 Uiso 0.55 1 d PR A 1
H43 H 0.0819 0.3044 0.3130 0.137 Uiso 0.55 1 d PR A 1
C5A C 0.1654(6) 0.3819(8) 0.3071(6) 0.123(9) Uiso 0.55 1 d PD A 1
H51 H 0.1999 0.3862 0.2997 0.184 Uiso 0.55 1 d PR A 1
H52 H 0.1700 0.3627 0.3366 0.184 Uiso 0.55 1 d PR A 1
H53 H 0.1489 0.4263 0.3063 0.184 Uiso 0.55 1 d PR A 1
C2B C 0.1531(5) 0.3311(5) 0.2706(4) 0.063(4) Uiso 0.45 1 d PD A 2
C3B C 0.1195(6) 0.2711(7) 0.2737(6) 0.099(5) Uiso 0.45 1 d PD A 2
H34 H 0.1199 0.2428 0.2482 0.149 Uiso 0.45 1 d PR A 2
H35 H 0.0830 0.2829 0.2741 0.149 Uiso 0.45 1 d PR A 2
H36 H 0.1355 0.2466 0.3006 0.149 Uiso 0.45 1 d PR A 2
C4B C 0.2087(5) 0.3105(8) 0.2722(5) 0.093(5) Uiso 0.45 1 d PD A 2
H44 H 0.2293 0.3509 0.2695 0.140 Uiso 0.45 1 d PR A 2
H45 H 0.2088 0.2804 0.2474 0.140 Uiso 0.45 1 d PR A 2
H46 H 0.2246 0.2873 0.2997 0.140 Uiso 0.45 1 d PR A 2
C5B C 0.1508(7) 0.3802(7) 0.3082(5) 0.074(5) Uiso 0.45 1 d PD A 2
H54 H 0.1675 0.3609 0.3368 0.111 Uiso 0.45 1 d PR A 2
H55 H 0.1136 0.3896 0.3073 0.111 Uiso 0.45 1 d PR A 2
H56 H 0.1688 0.4221 0.3037 0.111 Uiso 0.45 1 d PR A 2
C6 C 0.1958(2) 0.4266(3) 0.14858(18) 0.0606(14) Uani 1 1 d D . .
C7A C 0.2572(4) 0.4359(6) 0.1541(5) 0.083(5) Uiso 0.50 1 d PD B 1
C8A C 0.2857(6) 0.4182(7) 0.2007(4) 0.100(5) Uiso 0.50 1 d PD B 1
H81 H 0.2775 0.3712 0.2059 0.150 Uiso 0.50 1 d PR B 1
H82 H 0.2745 0.4470 0.2224 0.150 Uiso 0.50 1 d PR B 1
H83 H 0.3238 0.4231 0.2034 0.150 Uiso 0.50 1 d PR B 1
C9A C 0.2760(6) 0.3883(7) 0.1223(5) 0.109(5) Uiso 0.50 1 d PD B 1
H91 H 0.2675 0.3416 0.1281 0.164 Uiso 0.50 1 d PR B 1
H92 H 0.3140 0.3925 0.1246 0.164 Uiso 0.50 1 d PR B 1
H93 H 0.2570 0.4010 0.0926 0.164 Uiso 0.50 1 d PR B 1
C10A C 0.2703(6) 0.5081(5) 0.1434(5) 0.096(5) Uiso 0.50 1 d PD B 1
H101 H 0.2593 0.5372 0.1650 0.144 Uiso 0.50 1 d PR B 1
H102 H 0.2519 0.5216 0.1137 0.144 Uiso 0.50 1 d PR B 1
H103 H 0.3085 0.5122 0.1463 0.144 Uiso 0.50 1 d PR B 1
C7B C 0.2512(5) 0.4339(6) 0.1395(5) 0.095(6) Uiso 0.50 1 d PD B 2
C8B C 0.2515(7) 0.4379(9) 0.0922(4) 0.135(7) Uiso 0.50 1 d PD B 2
H84 H 0.2343 0.3989 0.0759 0.203 Uiso 0.50 1 d PR B 2
H85 H 0.2880 0.4410 0.0887 0.203 Uiso 0.50 1 d PR B 2
H86 H 0.2324 0.4789 0.0808 0.203 Uiso 0.50 1 d PR B 2
C9B C 0.2773(7) 0.3689(7) 0.1598(6) 0.127(6) Uiso 0.50 1 d PD B 2
H94 H 0.2775 0.3639 0.1910 0.190 Uiso 0.50 1 d PR B 2
H95 H 0.3137 0.3689 0.1559 0.190 Uiso 0.50 1 d PR B 2
H96 H 0.2579 0.3314 0.1433 0.190 Uiso 0.50 1 d PR B 2
C10B C 0.2783(6) 0.4931(6) 0.1659(5) 0.089(4) Uiso 0.50 1 d PD B 2
H104 H 0.2768 0.4854 0.1966 0.134 Uiso 0.50 1 d PR B 2
H105 H 0.2602 0.5353 0.1556 0.134 Uiso 0.50 1 d PR B 2
H106 H 0.3152 0.4960 0.1637 0.134 Uiso 0.50 1 d PR B 2
C11 C 0.16301(19) 0.6108(3) 0.22829(16) 0.0530(13) Uani 1 1 d . . .
C12 C 0.2037(3) 0.6316(3) 0.26942(19) 0.0773(18) Uani 1 1 d . . .
C13 C 0.2528(3) 0.6549(4) 0.2559(3) 0.114(3) Uani 1 1 d . . .
H131 H 0.2805 0.6682 0.2812 0.171 Uiso 1 1 d R . .
H132 H 0.2436 0.6933 0.2360 0.171 Uiso 1 1 d R . .
H133 H 0.2654 0.6178 0.2404 0.171 Uiso 1 1 d R . .
C14 C 0.2188(4) 0.5718(5) 0.3000(2) 0.164(5) Uani 1 1 d . . .
H141 H 0.2450 0.5853 0.3263 0.246 Uiso 1 1 d R . .
H142 H 0.2337 0.5365 0.2845 0.246 Uiso 1 1 d R . .
H143 H 0.1872 0.5547 0.3084 0.246 Uiso 1 1 d R . .
C15 C 0.1814(3) 0.6886(5) 0.2899(2) 0.124(3) Uani 1 1 d . . .
H151 H 0.2064 0.7028 0.3167 0.186 Uiso 1 1 d R . .
H152 H 0.1483 0.6744 0.2972 0.186 Uiso 1 1 d R . .
H153 H 0.1744 0.7263 0.2692 0.186 Uiso 1 1 d R . .
C16 C 0.02381(19) 0.5758(3) 0.19530(15) 0.0517(12) Uani 1 1 d D . .
C17A C -0.0258(4) 0.5864(5) 0.2131(4) 0.075(4) Uiso 0.60 1 d PD C 1
C18A C -0.0088(6) 0.6343(6) 0.2519(4) 0.122(5) Uiso 0.60 1 d PD C 1
H181 H 0.0198 0.6135 0.2737 0.183 Uiso 0.60 1 d PR C 1
H182 H -0.0384 0.6444 0.2654 0.183 Uiso 0.60 1 d PR C 1
H183 H 0.0039 0.6760 0.2411 0.183 Uiso 0.60 1 d PR C 1
C19A C -0.0427(5) 0.5214(6) 0.2318(4) 0.105(4) Uiso 0.60 1 d PD C 1
H191 H -0.0134 0.5025 0.2538 0.157 Uiso 0.60 1 d PR C 1
H192 H -0.0540 0.4890 0.2080 0.157 Uiso 0.60 1 d PR C 1
H193 H -0.0723 0.5311 0.2456 0.157 Uiso 0.60 1 d PR C 1
C20A C -0.0692(5) 0.6192(6) 0.1801(4) 0.111(4) Uiso 0.60 1 d PD C 1
H201 H -0.1003 0.6254 0.1925 0.166 Uiso 0.60 1 d PR C 1
H202 H -0.0782 0.5893 0.1545 0.166 Uiso 0.60 1 d PR C 1
H203 H -0.0577 0.6628 0.1711 0.166 Uiso 0.60 1 d PR C 1
C17B C -0.0178(5) 0.5751(7) 0.2238(5) 0.073(6) Uiso 0.40 1 d PD C 2
C18B C -0.0461(7) 0.6416(7) 0.2184(6) 0.100(6) Uiso 0.40 1 d PD C 2
H184 H -0.0622 0.6508 0.1875 0.150 Uiso 0.40 1 d PR C 2
H185 H -0.0206 0.6771 0.2300 0.150 Uiso 0.40 1 d PR C 2
H186 H -0.0737 0.6405 0.2352 0.150 Uiso 0.40 1 d PR C 2
C19B C -0.0590(6) 0.5190(7) 0.2066(6) 0.085(5) Uiso 0.40 1 d PD C 2
H194 H -0.0756 0.5284 0.1758 0.127 Uiso 0.40 1 d PR C 2
H195 H -0.0859 0.5190 0.2240 0.127 Uiso 0.40 1 d PR C 2
H196 H -0.0417 0.4749 0.2087 0.127 Uiso 0.40 1 d PR C 2
C20B C 0.0068(8) 0.5605(10) 0.2706(5) 0.130(8) Uiso 0.40 1 d PD C 2
H204 H 0.0246 0.5168 0.2725 0.195 Uiso 0.40 1 d PR C 2
H205 H -0.0201 0.5594 0.2881 0.195 Uiso 0.40 1 d PR C 2
H206 H 0.0328 0.5955 0.2821 0.195 Uiso 0.40 1 d PR C 2
C21 C 0.0614(2) 0.7990(3) 0.14014(17) 0.0534(13) Uani 1 1 d D . .
C22A C 0.0689(4) 0.8666(4) 0.1643(3) 0.070(3) Uiso 0.67 1 d PD D 1
C23A C 0.1151(4) 0.9020(6) 0.1529(4) 0.118(4) Uiso 0.67 1 d PD D 1
H231 H 0.1216 0.9454 0.1680 0.177 Uiso 0.67 1 d PR D 1
H232 H 0.1104 0.9090 0.1212 0.177 Uiso 0.67 1 d PR D 1
H233 H 0.1453 0.8721 0.1634 0.177 Uiso 0.67 1 d PR D 1
C24A C 0.0160(5) 0.9035(7) 0.1484(4) 0.130(5) Uiso 0.67 1 d PD D 1
H241 H -0.0152 0.8823 0.1552 0.195 Uiso 0.67 1 d PR D 1
H242 H 0.0108 0.9085 0.1165 0.195 Uiso 0.67 1 d PR D 1
H243 H 0.0213 0.9480 0.1623 0.195 Uiso 0.67 1 d PR D 1
C25A C 0.0776(4) 0.8510(6) 0.2144(3) 0.084(3) Uiso 0.67 1 d PD D 1
H251 H 0.0446 0.8317 0.2190 0.126 Uiso 0.67 1 d PR D 1
H252 H 0.0856 0.8926 0.2315 0.126 Uiso 0.67 1 d PR D 1
H253 H 0.1064 0.8188 0.2239 0.126 Uiso 0.67 1 d PR D 1
C22B C 0.0512(6) 0.8579(7) 0.1702(4) 0.052(4) Uiso 0.33 1 d PD D 2
C23B C 0.0027(8) 0.8458(14) 0.1908(9) 0.155(12) Uiso 0.33 1 d PD D 2
H234 H -0.0020 0.8848 0.2088 0.233 Uiso 0.33 1 d PR D 2
H235 H -0.0044 0.8045 0.2057 0.233 Uiso 0.33 1 d PR D 2
H236 H -0.0219 0.8490 0.1622 0.233 Uiso 0.33 1 d PR D 2
C24B C 0.0412(9) 0.9225(10) 0.1423(6) 0.101(7) Uiso 0.33 1 d PD D 2
H244 H 0.0779 0.9214 0.1393 0.152 Uiso 0.33 1 d PR D 2
H245 H 0.0367 0.9594 0.1619 0.152 Uiso 0.33 1 d PR D 2
H246 H 0.0176 0.9295 0.1134 0.152 Uiso 0.33 1 d PR D 2
C25B C 0.0996(7) 0.8678(11) 0.2092(6) 0.093(7) Uiso 0.33 1 d PD D 2
H254 H 0.1357 0.8636 0.2050 0.140 Uiso 0.33 1 d PR D 2
H255 H 0.0904 0.8275 0.2238 0.140 Uiso 0.33 1 d PR D 2
H256 H 0.0971 0.9074 0.2272 0.140 Uiso 0.33 1 d PR D 2
C26 C 0.1383(2) 0.7061(3) 0.07590(19) 0.0698(16) Uani 1 1 d D . .
C27A C 0.1901(4) 0.7006(6) 0.0605(3) 0.065(3) Uiso 0.50 1 d PD E 1
C28A C 0.1856(14) 0.6695(16) 0.0179(7) 0.126(8) Uiso 0.25 1 d PD E 1
H281 H 0.1780 0.6228 0.0244 0.189 Uiso 0.25 1 d PR E 1
H282 H 0.2194 0.6715 0.0090 0.189 Uiso 0.25 1 d PR E 1
H283 H 0.1575 0.6863 -0.0061 0.189 Uiso 0.25 1 d PR E 1
C29A C 0.2329(12) 0.6626(16) 0.0916(9) 0.126(8) Uiso 0.25 1 d PD E 1
H291 H 0.2352 0.6909 0.1177 0.189 Uiso 0.25 1 d PR E 1
H292 H 0.2666 0.6639 0.0826 0.189 Uiso 0.25 1 d PR E 1
H293 H 0.2250 0.6162 0.0985 0.189 Uiso 0.25 1 d PR E 1
C30A C 0.2103(14) 0.7698(10) 0.0607(12) 0.126(8) Uiso 0.25 1 d PD E 1
H301 H 0.2116 0.7955 0.0876 0.189 Uiso 0.25 1 d PR E 1
H302 H 0.1824 0.7878 0.0371 0.189 Uiso 0.25 1 d PR E 1
H303 H 0.2443 0.7735 0.0523 0.189 Uiso 0.25 1 d PR E 1
C27B C 0.1893(5) 0.7437(7) 0.0688(4) 0.091(4) Uiso 0.50 1 d PD E 2
C28B C 0.1854(6) 0.7590(7) 0.0211(4) 0.091(4) Uiso 0.50 1 d PD E 2
H284 H 0.1531 0.7845 0.0093 0.136 Uiso 0.50 1 d PR E 2
H285 H 0.1845 0.7166 0.0050 0.136 Uiso 0.50 1 d PR E 2
H286 H 0.2161 0.7854 0.0180 0.136 Uiso 0.50 1 d PR E 2
C29B C 0.2378(5) 0.7053(8) 0.0890(4) 0.087(4) Uiso 0.50 1 d PD E 2
H294 H 0.2394 0.6971 0.1202 0.131 Uiso 0.50 1 d PR E 2
H295 H 0.2686 0.7316 0.0859 0.131 Uiso 0.50 1 d PR E 2
H296 H 0.2377 0.6621 0.0738 0.131 Uiso 0.50 1 d PR E 2
C30B C 0.1993(7) 0.8139(8) 0.0911(5) 0.136(6) Uiso 0.50 1 d PD E 2
H304 H 0.1679 0.8407 0.0788 0.203 Uiso 0.50 1 d PR E 2
H305 H 0.2307 0.8372 0.0864 0.203 Uiso 0.50 1 d PR E 2
H306 H 0.2022 0.8077 0.1227 0.203 Uiso 0.50 1 d PR E 2
C28C C 0.1860(13) 0.7162(15) 0.0143(6) 0.103(10) Uiso 0.25 1 d PD F 3
H287 H 0.1661 0.7566 0.0060 0.154 Uiso 0.25 1 d PR F 3
H288 H 0.2200 0.7205 0.0073 0.154 Uiso 0.25 1 d PR F 3
H289 H 0.1675 0.6787 -0.0013 0.154 Uiso 0.25 1 d PR F 3
C29C C 0.2162(15) 0.6331(12) 0.0675(11) 0.165(18) Uiso 0.25 1 d PD G 3
H297 H 0.2480 0.6355 0.0568 0.247 Uiso 0.25 1 d PR G 3
H298 H 0.2250 0.6279 0.0988 0.247 Uiso 0.25 1 d PR G 3
H299 H 0.1955 0.5952 0.0544 0.247 Uiso 0.25 1 d PR G 3
C30C C 0.2262(10) 0.7472(13) 0.0890(8) 0.081(7) Uiso 0.25 1 d PD H 3
H307 H 0.2066 0.7881 0.0816 0.121 Uiso 0.25 1 d PR H 3
H308 H 0.2308 0.7385 0.1198 0.121 Uiso 0.25 1 d PR H 3
H309 H 0.2601 0.7517 0.0819 0.121 Uiso 0.25 1 d PR H 3
C31 C -0.0918(2) 0.7448(3) 0.03443(18) 0.0590(14) Uani 1 1 d D . .
C32A C -0.1442(4) 0.7533(5) 0.0473(3) 0.071(3) Uiso 0.60 1 d PD I 1
C33A C -0.1709(5) 0.8184(6) 0.0240(4) 0.110(4) Uiso 0.60 1 d PD I 1
H331 H -0.2047 0.8255 0.0322 0.165 Uiso 0.60 1 d PR I 1
H332 H -0.1769 0.8148 -0.0080 0.165 Uiso 0.60 1 d PR I 1
H333 H -0.1473 0.8564 0.0342 0.165 Uiso 0.60 1 d PR I 1
C34A C -0.1812(4) 0.6951(5) 0.0308(4) 0.086(3) Uiso 0.60 1 d PD I 1
H341 H -0.2145 0.7031 0.0397 0.129 Uiso 0.60 1 d PR I 1
H342 H -0.1659 0.6525 0.0433 0.129 Uiso 0.60 1 d PR I 1
H343 H -0.1878 0.6931 -0.0013 0.129 Uiso 0.60 1 d PR I 1
C35A C -0.1378(6) 0.7633(7) 0.0966(4) 0.106(5) Uiso 0.60 1 d PD I 1
H351 H -0.1724 0.7699 0.1036 0.158 Uiso 0.60 1 d PR I 1
H352 H -0.1155 0.8026 0.1064 0.158 Uiso 0.60 1 d PR I 1
H353 H -0.1211 0.7230 0.1116 0.158 Uiso 0.60 1 d PR I 1
C32B C -0.1372(6) 0.7734(9) 0.0534(5) 0.093(7) Uiso 0.40 1 d PD I 2
C33B C -0.1897(10) 0.7631(14) 0.0209(7) 0.191(13) Uiso 0.40 1 d PD I 2
H334 H -0.1966 0.7173 0.0093 0.286 Uiso 0.40 1 d PR I 2
H335 H -0.1892 0.7942 -0.0032 0.286 Uiso 0.40 1 d PR I 2
H336 H -0.2176 0.7764 0.0357 0.286 Uiso 0.40 1 d PR I 2
C34B C -0.1282(9) 0.8471(8) 0.0662(7) 0.137(8) Uiso 0.40 1 d PD I 2
H344 H -0.1595 0.8617 0.0763 0.205 Uiso 0.40 1 d PR I 2
H345 H -0.1225 0.8773 0.0429 0.205 Uiso 0.40 1 d PR I 2
H346 H -0.0973 0.8482 0.0908 0.205 Uiso 0.40 1 d PR I 2
C35B C -0.1376(8) 0.7323(9) 0.0963(5) 0.089(6) Uiso 0.40 1 d PD I 2
H354 H -0.1447 0.6859 0.0861 0.134 Uiso 0.40 1 d PR I 2
H355 H -0.1662 0.7482 0.1094 0.134 Uiso 0.40 1 d PR I 2
H356 H -0.1041 0.7341 0.1182 0.134 Uiso 0.40 1 d PR I 2
C36 C -0.1127(3) 0.8009(3) -0.1073(2) 0.0806(19) Uani 1 1 d . . .
C37 C -0.1428(4) 0.8660(4) -0.1213(3) 0.120(3) Uani 1 1 d . . .
C38 C -0.1213(4) 0.9243(4) -0.0909(3) 0.150(4) Uani 1 1 d . . .
H381 H -0.1214 0.9119 -0.0605 0.225 Uiso 1 1 d R . .
H382 H -0.1440 0.9636 -0.0994 0.225 Uiso 1 1 d R . .
H383 H -0.0852 0.9351 -0.0931 0.225 Uiso 1 1 d R . .
C39 C -0.2002(4) 0.8551(5) -0.1133(4) 0.157(4) Uani 1 1 d . . .
H391 H -0.1980 0.8494 -0.0818 0.235 Uiso 1 1 d R . .
H392 H -0.2164 0.8151 -0.1290 0.235 Uiso 1 1 d R . .
H393 H -0.2217 0.8947 -0.1239 0.235 Uiso 1 1 d R . .
C40 C -0.1462(6) 0.8766(5) -0.1680(3) 0.217(7) Uani 1 1 d . . .
H401 H -0.1613 0.8361 -0.1839 0.326 Uiso 1 1 d R . .
H402 H -0.1111 0.8850 -0.1735 0.326 Uiso 1 1 d R . .
H403 H -0.1692 0.9151 -0.1782 0.326 Uiso 1 1 d R . .
C41 C 0.0097(3) 0.7080(3) -0.11242(19) 0.0723(17) Uani 1 1 d D . .
C42A C 0.0625(7) 0.7126(11) -0.1282(6) 0.22(3) Uiso 0.33 1 d PD J 1
C43A C 0.1009(9) 0.6551(11) -0.1068(7) 0.113(8) Uiso 0.33 1 d PD J 1
H431 H 0.1077 0.6580 -0.0747 0.169 Uiso 0.33 1 d PR J 1
H432 H 0.1342 0.6594 -0.1162 0.169 Uiso 0.33 1 d PR J 1
H433 H 0.0846 0.6116 -0.1164 0.169 Uiso 0.33 1 d PR J 1
C44A C 0.0924(11) 0.7781(10) -0.1143(7) 0.133(10) Uiso 0.33 1 d PD J 1
H441 H 0.0980 0.7833 -0.0824 0.200 Uiso 0.33 1 d PR J 1
H442 H 0.0717 0.8162 -0.1289 0.200 Uiso 0.33 1 d PR J 1
H443 H 0.1266 0.7769 -0.1225 0.200 Uiso 0.33 1 d PR J 1
C45A C 0.0517(6) 0.7050(8) -0.1781(4) 0.057(4) Uiso 0.33 1 d PD J 1
H451 H 0.0853 0.7100 -0.1871 0.085 Uiso 0.33 1 d PR J 1
H452 H 0.0271 0.7399 -0.1922 0.085 Uiso 0.33 1 d PR J 1
H453 H 0.0368 0.6605 -0.1869 0.085 Uiso 0.33 1 d PR J 1
C42B C 0.0568(4) 0.7025(5) -0.1343(3) 0.081(4) Uiso 0.67 1 d PD J 2
C43B C 0.1088(4) 0.7200(6) -0.1031(4) 0.108(4) Uiso 0.67 1 d PD J 2
H434 H 0.1167 0.6881 -0.0787 0.163 Uiso 0.67 1 d PR J 2
H435 H 0.1061 0.7655 -0.0917 0.163 Uiso 0.67 1 d PR J 2
H436 H 0.1371 0.7188 -0.1192 0.163 Uiso 0.67 1 d PR J 2
C44B C 0.0439(6) 0.7512(7) -0.1717(5) 0.164(7) Uiso 0.67 1 d PD J 2
H444 H 0.0106 0.7382 -0.1916 0.246 Uiso 0.67 1 d PR J 2
H445 H 0.0723 0.7507 -0.1877 0.246 Uiso 0.67 1 d PR J 2
H446 H 0.0405 0.7965 -0.1604 0.246 Uiso 0.67 1 d PR J 2
C45B C 0.0591(7) 0.6304(7) -0.1521(6) 0.190(7) Uiso 0.67 1 d PD J 2
H454 H 0.0673 0.5981 -0.1279 0.285 Uiso 0.67 1 d PR J 2
H455 H 0.0866 0.6286 -0.1690 0.285 Uiso 0.67 1 d PR J 2
H456 H 0.0249 0.6192 -0.1713 0.285 Uiso 0.67 1 d PR J 2
N1 N -0.0236(4) 0.5214(5) 0.0195(3) 0.063(3) Uiso 0.50 1 d PD K -1
H1 H -0.0158 0.5671 0.0203 0.082 Uiso 0.50 1 calc PR K -1
C46 C 0.0188(3) 0.4894(6) 0.0011(3) 0.054(3) Uiso 0.50 1 d PD K -1
H460 H 0.0166 0.4397 0.0052 0.065 Uiso 0.50 1 d PR K -1
C47 C 0.0070(6) 0.5083(11) -0.0498(4) 0.127(4) Uiso 0.50 1 d PD K -1
H471 H -0.0278 0.4887 -0.0637 0.164 Uiso 0.50 1 d PR K -1
H472 H 0.0043 0.5577 -0.0537 0.164 Uiso 0.50 1 d PR K -1
C48A C 0.0483(5) 0.4762(10) -0.0729(4) 0.068(5) Uiso 0.33 1 d PD K -1
H481 H 0.0443 0.4268 -0.0760 0.089 Uiso 0.33 1 d PR K -1
H482 H 0.0418 0.4958 -0.1027 0.089 Uiso 0.33 1 d PR K -1
C48B C 0.0448(12) 0.5498(16) -0.0491(11) 0.060(8) Uiso 0.17 1 d P K -1
H483 H 0.0504 0.5787 -0.0238 0.079 Uiso 0.17 1 d PR K -1
H484 H 0.0367 0.5767 -0.0752 0.079 Uiso 0.17 1 d PR K -1
C49 C 0.1055(5) 0.4918(7) -0.0490(4) 0.092(4) Uiso 0.50 1 d PD K -1
H491 H 0.1129 0.5397 -0.0539 0.120 Uiso 0.50 1 d PR K -1
H492 H 0.1300 0.4643 -0.0619 0.120 Uiso 0.50 1 d PR K -1
C50 C 0.1164(5) 0.4791(9) 0.0017(4) 0.121(6) Uiso 0.50 1 d PD K -1
H501 H 0.1519 0.4967 0.0154 0.158 Uiso 0.50 1 d PR K -1
H502 H 0.1168 0.4300 0.0067 0.158 Uiso 0.50 1 d PR K -1
C51 C 0.0746(4) 0.5147(7) 0.0251(3) 0.073(3) Uiso 0.50 1 d PD K -1
H511 H 0.0817 0.5016 0.0564 0.095 Uiso 0.50 1 d PR K -1
H512 H 0.0764 0.5643 0.0233 0.095 Uiso 0.50 1 d PR K -1
C52 C -0.0744(5) 0.5178(6) -0.0029(5) 0.088(4) Uiso 0.50 1 d PD K -1
H520 H -0.0761 0.5380 -0.0325 0.106 Uiso 0.50 1 d PR K -1
C53 C -0.1086(5) 0.5608(7) 0.0214(5) 0.093(4) Uiso 0.50 1 d PD K -1
H531 H -0.0951 0.6076 0.0245 0.121 Uiso 0.50 1 d PR K -1
H532 H -0.1074 0.5426 0.0511 0.121 Uiso 0.50 1 d PR K -1
C54 C -0.1674(5) 0.5625(7) -0.0086(6) 0.137(7) Uiso 0.50 1 d PD K -1
H541 H -0.1902 0.5905 0.0056 0.179 Uiso 0.50 1 d PR K -1
H542 H -0.1684 0.5813 -0.0381 0.179 Uiso 0.50 1 d PR K -1
C55 C -0.1890(6) 0.4896(8) -0.0155(7) 0.157(8) Uiso 0.50 1 d PD K -1
H551 H -0.1875 0.4706 0.0140 0.205 Uiso 0.50 1 d PR K -1
H552 H -0.2262 0.4888 -0.0321 0.205 Uiso 0.50 1 d PR K -1
C56 C -0.1533(6) 0.4432(9) -0.0369(7) 0.189(10) Uiso 0.50 1 d PD K -1
H561 H -0.1557 0.4612 -0.0668 0.245 Uiso 0.50 1 d PR K -1
H562 H -0.1660 0.3962 -0.0396 0.245 Uiso 0.50 1 d PR K -1
C57 C -0.0949(6) 0.4450(7) -0.0093(6) 0.134(7) Uiso 0.50 1 d PD K -1
H571 H -0.0924 0.4234 0.0196 0.175 Uiso 0.50 1 d PR K -1
H572 H -0.0724 0.4193 -0.0252 0.175 Uiso 0.50 1 d PR K -1
C58 C -0.0175(9) 0.5024(10) 0.0659(4) 0.127(4) Uiso 0.50 1 d PD K -1
H581 H 0.0201 0.5093 0.0791 0.190 Uiso 0.50 1 d PR K -1
H582 H -0.0256 0.4543 0.0656 0.190 Uiso 0.50 1 d PR K -1
H583 H -0.0387 0.5263 0.0833 0.190 Uiso 0.50 1 d PR K -1

loop_
_atom_site_aniso_label
_atom_site_aniso_U_11
_atom_site_aniso_U_22
_atom_site_aniso_U_33
_atom_site_aniso_U_23
_atom_site_aniso_U_13
_atom_site_aniso_U_12
Cr1 0.0779(6) 0.0505(5) 0.0503(5) 0.0020(4) -0.0070(4) 0.0072(5)
Cr2 0.0412(4) 0.0550(5) 0.0351(4) 0.0010(3) 0.0016(3) 0.0020(4)
Cr3 0.0497(5) 0.0514(5) 0.0412(4) -0.0003(3) 0.0054(3) -0.0041(4)
Cr4 0.0493(4) 0.0490(4) 0.0424(4) 0.0009(3) 0.0010(3) -0.0039(3)
Cr5 0.0668(5) 0.0441(4) 0.0450(4) 0.0037(3) -0.0021(3) -0.0001(4)
Ni4 0.0493(4) 0.0490(4) 0.0424(4) 0.0009(3) 0.0010(3) -0.0039(3)
Ni5 0.0668(5) 0.0441(4) 0.0450(4) 0.0037(3) -0.0021(3) -0.0001(4)
F1 0.0527(16) 0.0528(16) 0.0395(14) 0.0041(12) -0.0044(12) -0.0014(13)
F2 0.0421(14) 0.0546(16) 0.0343(13) 0.0010(11) 0.0050(11) 0.0021(12)
F3 0.0446(14) 0.0561(17) 0.0423(14) 0.0001(12) 0.0036(11) 0.0006(13)
F4 0.0703(19) 0.0484(17) 0.0532(17) 0.0011(13) 0.0074(14) 0.0074(14)
F5 0.083(2) 0.0514(18) 0.077(2) 0.0045(15) 0.0041(17) -0.0089(16)
F6 0.077(2) 0.0523(17) 0.0481(16) -0.0021(13) -0.0008(14) -0.0036(15)
O1 0.105(3) 0.059(2) 0.056(2) 0.011(2) -0.013(2) 0.013(2)
O2 0.082(3) 0.065(3) 0.0407(19) 0.0043(18) 0.0062(18) 0.003(2)
O3 0.067(3) 0.078(3) 0.068(3) -0.013(2) 0.005(2) 0.017(2)
O4 0.046(2) 0.062(2) 0.063(2) -0.0003(19) 0.0098(17) 0.0065(18)
O5 0.068(2) 0.066(2) 0.0373(18) 0.0042(16) -0.0029(16) -0.008(2)
O6 0.067(2) 0.069(2) 0.050(2) 0.0003(19) -0.0089(18) -0.014(2)
O7 0.057(2) 0.055(2) 0.067(2) 0.0042(18) 0.0264(18) 0.0004(18)
O8 0.064(2) 0.059(2) 0.048(2) 0.0036(17) 0.0212(17) 0.0051(19)
O9 0.090(3) 0.051(2) 0.050(2) -0.0048(17) 0.010(2) -0.005(2)
O10 0.087(3) 0.054(2) 0.055(2) -0.0017(18) -0.007(2) -0.015(2)
O11 0.048(2) 0.071(2) 0.054(2) 0.0091(18) 0.0064(16) -0.0067(18)
O12 0.055(2) 0.107(3) 0.053(2) 0.014(2) 0.0093(19) -0.009(2)
O13 0.051(2) 0.068(2) 0.051(2) -0.0058(17) 0.0022(17) 0.0062(18)
O14 0.062(2) 0.058(2) 0.051(2) -0.0062(17) -0.0015(17) 0.0043(18)
O15 0.091(3) 0.053(2) 0.064(2) 0.0114(19) -0.006(2) 0.005(2)
O16 0.110(4) 0.058(3) 0.078(3) -0.002(2) -0.012(3) 0.024(3)
O17 0.077(3) 0.083(3) 0.040(2) 0.0056(18) 0.0035(18) -0.006(2)
O18 0.104(3) 0.074(3) 0.038(2) 0.0127(18) 0.004(2) -0.016(2)
C1 0.067(4) 0.069(4) 0.046(3) 0.003(3) -0.008(3) 0.000(3)
C6 0.054(3) 0.072(4) 0.054(3) 0.008(3) 0.008(3) 0.005(3)
C11 0.044(3) 0.066(4) 0.046(3) -0.001(3) 0.005(2) -0.003(3)
C12 0.082(4) 0.082(4) 0.055(3) -0.004(3) -0.012(3) -0.019(4)
C13 0.062(4) 0.143(7) 0.122(7) -0.026(6) -0.009(4) -0.029(5)
C14 0.201(10) 0.143(8) 0.090(6) 0.030(5) -0.092(6) -0.073(7)
C15 0.101(6) 0.175(9) 0.082(5) -0.049(6) -0.008(4) -0.024(6)
C16 0.044(3) 0.069(4) 0.042(3) -0.004(3) 0.010(2) -0.001(3)
C21 0.056(3) 0.051(3) 0.053(3) -0.006(3) 0.013(3) -0.010(3)
C26 0.055(3) 0.104(5) 0.055(4) 0.002(3) 0.021(3) -0.007(3)
C31 0.063(4) 0.054(3) 0.057(4) -0.003(3) 0.006(3) 0.004(3)
C36 0.107(5) 0.052(4) 0.070(4) 0.008(3) -0.009(4) 0.011(4)
C37 0.149(8) 0.062(5) 0.115(7) 0.011(4) -0.041(6) 0.022(5)
C38 0.205(11) 0.063(5) 0.152(8) 0.004(5) -0.026(7) 0.026(6)
C39 0.143(9) 0.119(8) 0.177(11) -0.012(7) -0.027(8) 0.052(7)
C40 0.39(2) 0.143(9) 0.103(7) 0.052(7) 0.027(10) 0.126(11)
C41 0.081(4) 0.084(4) 0.049(3) 0.021(3) 0.009(3) -0.013(3)

loop_
_geom_bond_atom_site_label_1
_geom_bond_atom_site_label_2
_geom_bond_distance
_geom_bond_site_symmetry_2
_geom_bond_publ_flag
Cr1 F6 1.884(3) 5_565 ?
Cr1 F1 1.937(3) . ?
Cr1 O18 1.953(4) 5_565 ?
Cr1 O16 1.959(4) 5_565 ?
Cr1 O1 1.967(4) . ?
Cr1 O3 1.982(4) . ?
Cr2 F1 1.904(3) . ?
Cr2 F2 1.915(3) . ?
Cr2 O2 1.942(4) . ?
Cr2 O7 1.949(4) . ?
Cr2 O4 1.949(4) . ?
Cr2 O5 1.955(3) . ?
Cr3 F3 1.901(3) . ?
Cr3 F2 1.930(3) . ?
Cr3 O9 1.938(4) . ?
Cr3 O11 1.943(4) . ?
Cr3 O6 1.966(3) . ?
Cr3 O8 1.970(3) . ?
Cr4 F3 1.939(3) . ?
Cr4 F4 1.957(3) . ?
Cr4 O13 1.970(4) . ?
Cr4 F5 1.977(3) . ?
Cr4 O12 1.979(4) . ?
Cr4 O10 2.001(4) . ?
Cr5 F6 1.953(3) . ?
Cr5 O14 1.977(4) . ?
Cr5 F4 1.982(3) . ?
Cr5 O17 1.988(4) . ?
Cr5 F5 2.013(3) . ?
Cr5 O15 2.022(4) . ?
F6 Cr1 1.884(3) 5_565 ?
O1 C1 1.267(7) . ?
O2 C1 1.235(7) . ?
O3 C6 1.240(7) . ?
O4 C6 1.240(6) . ?
O5 C11 1.243(6) . ?
O6 C11 1.235(6) . ?
O7 C16 1.254(6) . ?
O8 C16 1.245(6) . ?
O9 C21 1.264(6) . ?
O10 C21 1.244(6) . ?
O11 C26 1.252(6) . ?
O12 C26 1.258(7) . ?
O13 C31 1.265(6) . ?
O14 C31 1.248(6) . ?
O15 C36 1.244(7) . ?
O16 C36 1.260(7) . ?
O16 Cr1 1.959(4) 5_565 ?
O17 C41 1.255(7) . ?
O18 C41 1.265(7) . ?
O18 Cr1 1.953(4) 5_565 ?
C1 C2B 1.512(12) . ?
C1 C2A 1.539(10) . ?
C2A C4A 1.478(11) . ?
C2A C5A 1.513(11) . ?
C2A C3A 1.527(11) . ?
C2B C3B 1.494(12) . ?
C2B C4B 1.495(12) . ?
C2B C5B 1.537(12) . ?
C6 C7B 1.537(13) . ?
C6 C7A 1.577(12) . ?
C7A C8A 1.521(12) . ?
C7A C10A 1.528(12) . ?
C7A C9A 1.530(12) . ?
C7B C8B 1.484(12) . ?
C7B C10B 1.518(12) . ?
C7B C9B 1.529(13) . ?
C11 C12 1.528(7) . ?
C12 C15 1.483(10) . ?
C12 C13 1.504(9) . ?
C12 C14 1.521(9) . ?
C16 C17A 1.531(10) . ?
C16 C17B 1.550(13) . ?
C17A C20A 1.496(11) . ?
C17A C19A 1.524(11) . ?
C17A C18A 1.526(11) . ?
C17B C20B 1.488(13) . ?
C17B C18B 1.506(13) . ?
C17B C19B 1.556(13) . ?
C21 C22A 1.532(9) . ?
C21 C22B 1.560(13) . ?
C22A C23A 1.502(11) . ?
C22A C24A 1.541(11) . ?
C22A C25A 1.563(10) . ?
C22B C24B 1.541(13) . ?
C22B C25B 1.556(13) . ?
C22B C23B 1.560(14) . ?
C26 C27A 1.533(11) . ?
C26 C27B 1.581(14) . ?
C27A C28A 1.450(17) . ?
C27A C30A 1.473(18) . ?
C27A C29A 1.507(17) . ?
C27B C29B 1.488(14) . ?
C27B C28B 1.503(14) . ?
C27B C30B 1.556(15) . ?
C31 C32A 1.513(10) . ?
C31 C32B 1.542(14) . ?
C32A C34A 1.519(11) . ?
C32A C35A 1.526(11) . ?
C32A C33A 1.568(11) . ?
C32B C34B 1.522(14) . ?
C32B C33B 1.523(14) . ?
C32B C35B 1.570(13) . ?
C36 C37 1.525(9) . ?
C37 C40 1.460(12) . ?
C37 C38 1.523(11) . ?
C37 C39 1.583(13) . ?
C41 C42B 1.534(10) . ?
C41 C42A 1.562(19) . ?
C42A C45A 1.528(15) . ?
C42A C44A 1.529(15) . ?
C42A C43A 1.566(15) . ?
C42B C44B 1.498(11) . ?
C42B C43B 1.518(11) . ?
C42B C45B 1.544(12) . ?
N1 C52 1.351(14) . ?
N1 C58 1.473(9) . ?
N1 C46 1.496(14) . ?
C46 C51 1.559(11) . ?
C46 C47 1.599(13) . ?
C47 C48B 1.28(3) . ?
C47 C48A 1.560(14) . ?
C48A C49 1.537(12) . ?
C48A C48B 1.65(4) . ?
C48B C49 1.95(3) . ?
C49 C50 1.567(13) . ?
C50 C51 1.606(13) . ?
C52 C57 1.539(13) . ?
C52 C53 1.551(13) . ?
C53 C54 1.605(13) . ?
C54 C55 1.552(14) . ?
C55 C56 1.562(14) . ?
C56 C57 1.570(14) . ?
